data_7036138
loop_
_publ_author_name
'Zhao, Rong-Qing'
'Liu, Xing'
'Zhou, Jian'
'Xiao, Hong-Ping'
'Zou, Hua-Hong'
'Fu, Lianshe'
'Tang, Qiuling'
'Tan, Xiao-Feng'

_publ_section_title
;
 The first examples of 1-D organic hybrid lanthanoid thioarsenates based
 on two [As(V)S4](3-) linkage modes.
;
_journal_issue 14
_journal_name_full 'Dalton transactions (Cambridge, England : 2003)'
_journal_page_first 6015
_journal_page_last 6022
_journal_paper_doi 10.1039/c5dt02188j
_journal_volume 45
_journal_year 2016
_chemical_formula_moiety 'C9 H30 As Dy N6 S4'
_chemical_formula_sum 'C9 H30 As Dy N6 S4'
_chemical_formula_weight 588.05
_chemical_name_systematic
; 
 ? 
;
_space_group_IT_number 14
_symmetry_cell_setting monoclinic
_symmetry_space_group_name_Hall '-P 2ybc'
_symmetry_space_group_name_H-M 'P 1 21/c 1'
_atom_sites_solution_hydrogens geom
_atom_sites_solution_primary direct
_atom_sites_solution_secondary difmap
_audit_creation_method SHELXL-97
_audit_update_record
;
2015-08-03 deposited with the CCDC.
2015-08-10 downloaded from the CCDC.
;
_cell_angle_alpha 90.00
_cell_angle_beta 128.973(4)
_cell_angle_gamma 90.00
_cell_formula_units_Z 4
_cell_length_a 9.3353(9)
_cell_length_b 19.5603(18)
_cell_length_c 14.2064(10)
_cell_measurement_reflns_used 9139
_cell_measurement_temperature 296(2)
_cell_measurement_theta_max 28.3356
_cell_measurement_theta_min 2.4187
_cell_volume 2016.8(3)
_computing_cell_refinement 'CrystalClear, Ver. 1.30 (Rigaku/MSC, 2001)'
_computing_data_collection 'CrystalClear, Ver. 1.30 (Rigaku/MSC, 2001)'
_computing_data_reduction 'CrystalStructure, Ver. 3.60 (Rigaku/MSC, 2004)'
_computing_molecular_graphics 'ORTEPII (Johnson, 1976)'
_computing_publication_material SHELXL97
_computing_structure_refinement 'SHELXL97 (Sheldrick, 1997)'
_computing_structure_solution 'SHELXS97 (Sheldrick, 1990)'
_diffrn_ambient_temperature 296(2)
_diffrn_detector_area_resol_mean 7.31
_diffrn_measured_fraction_theta_full 0.986
_diffrn_measured_fraction_theta_max 0.986
_diffrn_measurement_device_type 'Rigaku Mercury'
_diffrn_measurement_method \w
_diffrn_radiation_monochromator graphite
_diffrn_radiation_source 'fine-focus sealed tube'
_diffrn_radiation_type MoK\a
_diffrn_radiation_wavelength 0.71073
_diffrn_reflns_av_R_equivalents 0.0356
_diffrn_reflns_av_unetI/netI 0.0327
_diffrn_reflns_limit_h_max 11
_diffrn_reflns_limit_h_min -11
_diffrn_reflns_limit_k_max 23
_diffrn_reflns_limit_k_min -24
_diffrn_reflns_limit_l_max 17
_diffrn_reflns_limit_l_min -17
_diffrn_reflns_number 16146
_diffrn_reflns_theta_full 26.50
_diffrn_reflns_theta_max 26.50
_diffrn_reflns_theta_min 2.08
_exptl_absorpt_coefficient_mu 5.749
_exptl_absorpt_correction_T_max 0.6257
_exptl_absorpt_correction_T_min 0.5219
_exptl_absorpt_correction_type multi-scan
_exptl_absorpt_process_details 'Jacobson, R. (1998) Private communication'
_exptl_crystal_colour yellow
_exptl_crystal_density_diffrn 1.937
_exptl_crystal_density_method 'not measured'
_exptl_crystal_description block
_exptl_crystal_F_000 1156
_exptl_crystal_size_max 0.13
_exptl_crystal_size_mid 0.12
_exptl_crystal_size_min 0.09
_refine_diff_density_max 3.049
_refine_diff_density_min -1.817
_refine_diff_density_rms 0.206
_refine_ls_extinction_method none
_refine_ls_goodness_of_fit_ref 1.055
_refine_ls_hydrogen_treatment constr
_refine_ls_matrix_type full
_refine_ls_number_parameters 209
_refine_ls_number_reflns 4125
_refine_ls_number_restraints 264
_refine_ls_restrained_S_all 1.061
_refine_ls_R_factor_all 0.0510
_refine_ls_R_factor_gt 0.0457
_refine_ls_shift/su_max 0.001
_refine_ls_shift/su_mean 0.000
_refine_ls_structure_factor_coef Fsqd
_refine_ls_weighting_details 'calc w=1/[\s^2^(Fo^2^)+(0.0626P)^2^+21.2363P] where P=(Fo^2^+2Fc^2^)/3'
_refine_ls_weighting_scheme calc
_refine_ls_wR_factor_gt 0.1263
_refine_ls_wR_factor_ref 0.1309
_reflns_number_gt 3675
_reflns_number_total 4125
_reflns_threshold_expression >2sigma(I)
_cod_data_source_file c5dt02188j2.cif
_cod_data_source_block IIb
_cod_depositor_comments 'Adding full bibliography for 7036133--7036141.cif.'
_cod_original_sg_symbol_H-M P21/c
_cod_database_code 7036138

loop_
_symmetry_equiv_pos_as_xyz
'x, y, z'
'-x, y+1/2, -z+1/2'
'-x, -y, -z'
'x, -y-1/2, z-1/2'

loop_
_atom_site_label
_atom_site_type_symbol
_atom_site_fract_x
_atom_site_fract_y
_atom_site_fract_z
_atom_site_U_iso_or_equiv
_atom_site_adp_type
_atom_site_occupancy
_atom_site_symmetry_multiplicity
_atom_site_calc_flag
_atom_site_refinement_flags
_atom_site_disorder_assembly
_atom_site_disorder_group
Dy1 Dy 0.33725(4) 0.175672(17) 0.53506(3) 0.02583(13) Uani 1 1 d . A 1
As1 As 0.65588(9) 0.18379(4) 0.47381(7) 0.02432(18) Uani 1 1 d . A 1
S1 S 0.3637(2) 0.20971(10) 0.35583(16) 0.0284(4) Uani 1 1 d . A 1
S2 S 0.723(2) 0.1559(17) 0.6454(17) 0.054(4) Uani 0.69(7) 1 d P A 1
S2' S 0.685(4) 0.126(2) 0.616(2) 0.034(6) Uani 0.31(7) 1 d P A 1
S3 S 0.8131(3) 0.27403(12) 0.5114(3) 0.0662(9) Uani 1 1 d . A 1
S4 S 0.7047(3) 0.10564(12) 0.3914(2) 0.0496(6) Uani 1 1 d . A 1
N1 N 0.5224(11) 0.1254(5) 0.7444(8) 0.0504(16) Uani 1 1 d DU A 1
H1A H 0.5727 0.0863 0.7437 0.060 Uiso 1 1 calc R A 1
H1B H 0.6162 0.1543 0.7947 0.060 Uiso 1 1 calc R A 1
N2 N 0.1559(10) 0.1554(4) 0.6070(7) 0.0417(13) Uani 1 1 d DU A 1
H2A H 0.1479 0.1951 0.6357 0.050 Uiso 1 1 calc R A 1
H2B H 0.0408 0.1430 0.5434 0.050 Uiso 1 1 calc R A 1
N3 N 0.5069(12) 0.2841(4) 0.6329(9) 0.068(2) Uani 1 1 d DU A 1
H3A H 0.5438 0.2854 0.7086 0.082 Uiso 1 1 calc R A 1
H3B H 0.6084 0.2845 0.6385 0.082 Uiso 1 1 calc R A 1
N4 N 0.1247(10) 0.2770(3) 0.4579(7) 0.0411(15) Uani 1 1 d DU A 1
H4A H 0.0863 0.2880 0.3837 0.049 Uiso 1 1 calc R A 1
H4B H 0.0249 0.2652 0.4505 0.049 Uiso 1 1 calc R A 1
N5 N 0.3097(13) 0.0504(5) 0.4812(9) 0.071(2) Uani 1 1 d DU A 1
H5A H 0.3533 0.0440 0.4405 0.085 Uiso 1 1 calc R A 1
H5B H 0.3799 0.0257 0.5498 0.085 Uiso 1 1 calc R A 1
N6 N 0.0234(10) 0.1438(3) 0.3403(7) 0.0386(13) Uani 1 1 d DU A 1
H6A H -0.0617 0.1502 0.3503 0.046 Uiso 1 1 calc R A 1
H6B H -0.0039 0.1722 0.2811 0.046 Uiso 1 1 calc R A 1
C1 C 0.5185(17) 0.0488(6) 0.8823(11) 0.066(3) Uani 1 1 d DU A 1
H1C H 0.6489 0.0551 0.9433 0.098 Uiso 1 1 calc R A 1
H1D H 0.4955 0.0083 0.8364 0.098 Uiso 1 1 calc R A 1
H1E H 0.4628 0.0441 0.9203 0.098 Uiso 1 1 calc R A 1
C2 C 0.4370(11) 0.1099(5) 0.7989(8) 0.057(2) Uani 1 1 d DU A 1
H2C H 0.4574 0.1496 0.8482 0.068 Uiso 1 1 calc R A 1
C3 C 0.2322(12) 0.1036(5) 0.7006(9) 0.057(2) Uani 1 1 d DU A 1
H3C H 0.2051 0.0588 0.6635 0.068 Uiso 1 1 calc R A 1
H3D H 0.1721 0.1068 0.7366 0.068 Uiso 1 1 calc R A 1
C4 C 0.0930(15) 0.4019(4) 0.4774(10) 0.058(3) Uani 1 1 d DU A 1
H4C H -0.0239 0.3951 0.4593 0.087 Uiso 1 1 calc R A 1
H4D H 0.0739 0.4112 0.4038 0.087 Uiso 1 1 calc R A 1
H4E H 0.1551 0.4399 0.5317 0.087 Uiso 1 1 calc R A 1
C5 C 0.2102(11) 0.3378(4) 0.5365(9) 0.050(2) Uani 1 1 d DU A 1
H5C H 0.2281 0.3289 0.6112 0.059 Uiso 1 1 calc R A 1
C6 C 0.3981(12) 0.3452(5) 0.5680(10) 0.058(2) Uani 1 1 d DU A 1
H6C H 0.3837 0.3506 0.4945 0.070 Uiso 1 1 calc R A 1
H6D H 0.4605 0.3853 0.6181 0.070 Uiso 1 1 calc R A 1
C8 C 0.0115(14) 0.0734(4) 0.3018(9) 0.064(2) Uani 1 1 d DU A 1
H8A H 0.0993 0.0767 0.2859 0.077 Uiso 1 1 calc R A 1
C7 C -0.1583(18) 0.0598(7) 0.1760(11) 0.089(4) Uani 1 1 d DU A 1
H7A H -0.1954 0.1008 0.1287 0.133 Uiso 1 1 calc R A 1
H7B H -0.2551 0.0452 0.1774 0.133 Uiso 1 1 calc R A 1
H7C H -0.1340 0.0246 0.1406 0.133 Uiso 1 1 calc R A 1
C9 C 0.1164(17) 0.0250(8) 0.4060(14) 0.062(3) Uani 0.55 1 d PDU A 1
H9A H 0.0707 0.0260 0.4512 0.075 Uiso 0.55 1 calc PR A 1
H9B H 0.1076 -0.0213 0.3784 0.075 Uiso 0.55 1 calc PR A 1
C9' C 0.207(3) 0.0421(11) 0.360(2) 0.053(3) Uani 0.45 1 d PU B 2

loop_
_atom_site_aniso_label
_atom_site_aniso_U_11
_atom_site_aniso_U_22
_atom_site_aniso_U_33
_atom_site_aniso_U_23
_atom_site_aniso_U_13
_atom_site_aniso_U_12
Dy1 0.01838(19) 0.0345(2) 0.0311(2) 0.01053(13) 0.01872(16) 0.00806(12)
As1 0.0176(3) 0.0319(4) 0.0299(4) 0.0014(3) 0.0181(3) 0.0019(3)
S1 0.0175(8) 0.0432(10) 0.0271(9) 0.0076(7) 0.0153(7) 0.0047(7)
S2 0.023(3) 0.109(11) 0.031(4) 0.020(6) 0.018(3) 0.018(5)
S2' 0.014(6) 0.073(13) 0.014(6) 0.008(6) 0.008(5) 0.015(6)
S3 0.0323(12) 0.0299(11) 0.126(3) -0.0191(13) 0.0444(15) -0.0062(9)
S4 0.0342(11) 0.0393(11) 0.0656(15) -0.0196(10) 0.0268(11) 0.0038(9)
N1 0.044(3) 0.064(4) 0.053(3) 0.018(3) 0.035(3) 0.017(3)
N2 0.042(3) 0.048(3) 0.051(3) 0.013(3) 0.037(2) 0.011(2)
N3 0.043(3) 0.060(4) 0.067(4) -0.014(3) 0.018(3) -0.003(3)
N4 0.035(3) 0.029(3) 0.058(3) -0.001(3) 0.028(3) -0.001(2)
N5 0.070(3) 0.049(3) 0.062(3) -0.002(3) 0.026(3) 0.023(3)
N6 0.045(3) 0.035(3) 0.051(3) -0.002(2) 0.038(2) 0.005(2)
C1 0.070(6) 0.060(6) 0.062(6) 0.028(5) 0.039(5) 0.018(5)
C2 0.052(4) 0.071(5) 0.056(4) 0.028(4) 0.039(3) 0.015(4)
C3 0.048(4) 0.069(4) 0.060(4) 0.026(3) 0.038(3) 0.005(3)
C4 0.062(5) 0.027(4) 0.066(5) -0.011(4) 0.030(5) -0.008(4)
C5 0.043(4) 0.040(4) 0.059(4) -0.007(3) 0.029(3) -0.006(3)
C6 0.046(4) 0.047(4) 0.066(4) -0.012(4) 0.027(4) -0.015(3)
C8 0.056(4) 0.051(4) 0.072(4) -0.019(4) 0.033(4) 0.008(3)
C7 0.094(7) 0.060(6) 0.079(6) -0.014(5) 0.038(6) -0.017(5)
C9 0.062(5) 0.045(4) 0.063(5) -0.007(4) 0.031(4) 0.007(4)
C9' 0.058(5) 0.043(5) 0.059(5) -0.007(5) 0.038(4) 0.012(5)

loop_
_atom_type_symbol
_atom_type_description
_atom_type_scat_dispersion_real
_atom_type_scat_dispersion_imag
_atom_type_scat_source
C C 0.0033 0.0016 'International Tables Vol C Tables 4.2.6.8 and 6.1.1.4'
H H 0.0000 0.0000 'International Tables Vol C Tables 4.2.6.8 and 6.1.1.4'
As As 0.0499 2.0058 'International Tables Vol C Tables 4.2.6.8 and 6.1.1.4'
Dy Dy -0.1892 4.4098 'International Tables Vol C Tables 4.2.6.8 and 6.1.1.4'
N N 0.0061 0.0033 'International Tables Vol C Tables 4.2.6.8 and 6.1.1.4'
S S 0.1246 0.1234 'International Tables Vol C Tables 4.2.6.8 and 6.1.1.4'

loop_
_geom_angle_atom_site_label_1
_geom_angle_atom_site_label_2
_geom_angle_atom_site_label_3
_geom_angle
N3 Dy1 N2 105.3(3)
N3 Dy1 N4 67.8(2)
N2 Dy1 N4 75.6(2)
N3 Dy1 N1 87.2(3)
N2 Dy1 N1 66.0(2)
N4 Dy1 N1 126.2(3)
N3 Dy1 N5 154.6(3)
N2 Dy1 N5 90.2(3)
N4 Dy1 N5 136.8(3)
N1 Dy1 N5 80.9(3)
N3 Dy1 N6 135.5(2)
N2 Dy1 N6 78.0(2)
N4 Dy1 N6 70.4(2)
N1 Dy1 N6 131.1(3)
N5 Dy1 N6 66.7(3)
N3 Dy1 S1 85.2(3)
N2 Dy1 S1 152.02(17)
N4 Dy1 S1 84.97(19)
N1 Dy1 S1 141.52(16)
N5 Dy1 S1 90.3(3)
N6 Dy1 S1 76.54(16)
N3 Dy1 S2' 84.2(10)
N2 Dy1 S2' 132.5(4)
N4 Dy1 S2' 146.0(9)
N1 Dy1 S2' 68.2(3)
N5 Dy1 S2' 70.6(10)
N6 Dy1 S2' 126.8(9)
S1 Dy1 S2' 73.5(2)
N3 Dy1 S2 71.0(8)
N2 Dy1 S2 133.3(2)
N4 Dy1 S2 135.1(7)
N1 Dy1 S2 67.3(2)
N5 Dy1 S2 83.7(8)
N6 Dy1 S2 138.1(6)
S1 Dy1 S2 74.56(16)
S2' Dy1 S2 13.3(3)
S3 As1 S4 112.15(11)
S3 As1 S2 105.1(9)
S4 As1 S2 115.1(8)
S3 As1 S2' 122.0(13)
S4 As1 S2' 101.3(10)
S2 As1 S2' 17.7(4)
S3 As1 S1 109.29(9)
S4 As1 S1 109.83(9)
S2 As1 S1 105.00(17)
S2' As1 S1 101.4(5)
As1 S1 Dy1 91.66(6)
S2' S2 As1 81.2(19)
S2' S2 Dy1 77.7(12)
As1 S2 Dy1 88.7(3)
S2 S2' As1 81(2)
S2 S2' Dy1 89.1(13)
As1 S2' Dy1 90.4(4)
C2 N1 Dy1 120.8(5)
C2 N1 H1A 107.1
Dy1 N1 H1A 107.1
C2 N1 H1B 107.1
Dy1 N1 H1B 107.1
H1A N1 H1B 106.8
C3 N2 Dy1 114.6(5)
C3 N2 H2A 108.6
Dy1 N2 H2A 108.6
C3 N2 H2B 108.6
Dy1 N2 H2B 108.6
H2A N2 H2B 107.6
C6 N3 Dy1 113.6(6)
C6 N3 H3A 108.8
Dy1 N3 H3A 108.8
C6 N3 H3B 108.8
Dy1 N3 H3B 108.8
H3A N3 H3B 107.7
C5 N4 Dy1 113.7(5)
C5 N4 H4A 108.8
Dy1 N4 H4A 108.8
C5 N4 H4B 108.8
Dy1 N4 H4B 108.8
H4A N4 H4B 107.7
C9 N5 Dy1 112.7(8)
C9 N5 H5A 109.0
Dy1 N5 H5A 109.0
C9 N5 H5B 109.0
Dy1 N5 H5B 109.0
H5A N5 H5B 107.8
C8 N6 Dy1 113.8(5)
C8 N6 H6A 108.8
Dy1 N6 H6A 108.8
C8 N6 H6B 108.8
Dy1 N6 H6B 108.8
H6A N6 H6B 107.7
C2 C1 H1C 109.5
C2 C1 H1D 109.5
H1C C1 H1D 109.5
C2 C1 H1E 109.5
H1C C1 H1E 109.5
H1D C1 H1E 109.5
N1 C2 C3 109.0(7)
N1 C2 C1 114.2(8)
C3 C2 C1 112.5(8)
N1 C2 H2C 106.9
C3 C2 H2C 106.9
C1 C2 H2C 106.9
N2 C3 C2 113.5(7)
N2 C3 H3C 108.9
C2 C3 H3C 108.9
N2 C3 H3D 108.9
C2 C3 H3D 108.9
H3C C3 H3D 107.7
C5 C4 H4C 109.5
C5 C4 H4D 109.5
H4C C4 H4D 109.5
C5 C4 H4E 109.5
H4C C4 H4E 109.5
H4D C4 H4E 109.5
N4 C5 C6 105.8(7)
N4 C5 C4 112.8(7)
C6 C5 C4 112.3(8)
N4 C5 H5C 108.6
C6 C5 H5C 108.6
C4 C5 H5C 108.6
N3 C6 C5 108.9(8)
N3 C6 H6C 109.9
C5 C6 H6C 109.9
N3 C6 H6D 109.9
C5 C6 H6D 109.9
H6C C6 H6D 108.3
N6 C8 C7 113.0(9)
N6 C8 C9 112.4(10)
C7 C8 C9 128.1(10)
N6 C8 H8A 98.5
C7 C8 H8A 98.5
C9 C8 H8A 98.5
C8 C7 H7A 109.5
C8 C7 H7B 109.5
H7A C7 H7B 109.5
C8 C7 H7C 109.5
H7A C7 H7C 109.5
H7B C7 H7C 109.5
N5 C9 C8 104.1(10)
N5 C9 H9A 110.9
C8 C9 H9A 110.9
N5 C9 H9B 110.9
C8 C9 H9B 110.9
H9A C9 H9B 109.0

loop_
_geom_bond_atom_site_label_1
_geom_bond_atom_site_label_2
_geom_bond_distance
Dy1 N3 2.484(9)
Dy1 N2 2.499(7)
Dy1 N4 2.517(7)
Dy1 N1 2.517(8)
Dy1 N5 2.532(9)
Dy1 N6 2.536(8)
Dy1 S1 2.7891(18)
Dy1 S2' 2.843(11)
Dy1 S2 2.909(7)
As1 S3 2.138(2)
As1 S4 2.142(2)
As1 S2 2.172(9)
As1 S2' 2.173(16)
As1 S1 2.1805(18)
S2 S2' 0.667(15)
N1 C2 1.450(8)
N1 H1A 0.9000
N1 H1B 0.9000
N2 C3 1.452(8)
N2 H2A 0.9000
N2 H2B 0.9000
N3 C6 1.460(8)
N3 H3A 0.9000
N3 H3B 0.9000
N4 C5 1.476(8)
N4 H4A 0.9000
N4 H4B 0.9000
N5 C9 1.490(10)
N5 H5A 0.9000
N5 H5B 0.9000
N6 C8 1.459(8)
N6 H6A 0.9000
N6 H6B 0.9000
C1 C2 1.509(8)
C1 H1C 0.9600
C1 H1D 0.9600
C1 H1E 0.9600
C2 C3 1.504(8)
C2 H2C 0.9800
C3 H3C 0.9700
C3 H3D 0.9700
C4 C5 1.523(8)
C4 H4C 0.9600
C4 H4D 0.9600
C4 H4E 0.9600
C5 C6 1.521(8)
C5 H5C 0.9800
C6 H6C 0.9700
C6 H6D 0.9700
C8 C7 1.489(9)
C8 C9 1.491(9)
C8 H8A 0.9800
C7 H7A 0.9600
C7 H7B 0.9600
C7 H7C 0.9600
C9 H9A 0.9700
C9 H9B 0.9700
